data_7227282
loop_
_publ_author_name
'Ye, Yingxiang'
'Wu, Xiuzhen'
'Yao, Zizhu'
'Wu, Ling'
'Cai, Zetao'
'Wang, Lihua'
'Ma, Xiuling'
'Chen, Qian-Huo'
'Zhang, Zhangjing'
'Xiang, Shengchang'

_publ_section_title
;
 Metal--organic frameworks with a large breathing effect to host hydroxyl
 compounds for high anhydrous proton conductivity over a wide temperature
 range from subzero to 125 \^A\%C
;
_journal_issue 11
_journal_name_full 'J. Mater. Chem. A'
_journal_page_first 4062
_journal_page_last 4070
_journal_paper_doi 10.1039/c5ta10765b
_journal_volume 4
_journal_year 2016
_chemical_formula_moiety '0.5(C40 H24 N12 O16 Zn6)'
_chemical_formula_sum 'C20 H12 N6 O8 Zn3'
_chemical_formula_weight 660.47
_chemical_name_systematic
;
 ?
;
_space_group_crystal_system monoclinic
_space_group_IT_number 12
_space_group_name_Hall '-C 2y'
_space_group_name_H-M_alt 'C 1 2/m 1'
_symmetry_space_group_name_Hall '-C 2y'
_symmetry_space_group_name_H-M 'C 1 2/m 1'
_atom_sites_solution_hydrogens geom
_audit_creation_date 2015-12-09
_audit_creation_method
;
Olex2 1.2
(compiled 2015.09.30 svn.r3233 for OlexSys, GUI svn.r5103)
;
_audit_update_record
;
2015-12-12 deposited with the CCDC.
2016-02-16 downloaded from the CCDC.
;
_cell_angle_alpha 90
_cell_angle_beta 108.810(4)
_cell_angle_gamma 90
_cell_formula_units_Z 2
_cell_length_a 12.1742(4)
_cell_length_b 18.9858(5)
_cell_length_c 9.1980(3)
_cell_measurement_reflns_used 4889
_cell_measurement_temperature 293(2)
_cell_measurement_theta_max 73.1970
_cell_measurement_theta_min 4.4680
_cell_volume 2012.45(12)
_computing_molecular_graphics 'Olex2 (Dolomanov et al., 2009)'
_computing_publication_material 'Olex2 (Dolomanov et al., 2009)'
_computing_structure_refinement 'ShelXL (Sheldrick, 2015)'
_computing_structure_solution 'SIR2004 (Burla et al., 2007)'
_diffrn_ambient_temperature 293(2)
_diffrn_measured_fraction_theta_full 0.999
_diffrn_measured_fraction_theta_max 0.987
_diffrn_measurement_device_type 'SuperNova, Dual, Cu at zero, Atlas'
_diffrn_measurement_method '\w scans'
_diffrn_radiation_type CuK\a
_diffrn_radiation_wavelength 1.54184
_diffrn_reflns_av_R_equivalents 0.0263
_diffrn_reflns_av_unetI/netI 0.0176
_diffrn_reflns_Laue_measured_fraction_full 0.999
_diffrn_reflns_Laue_measured_fraction_max 0.987
_diffrn_reflns_limit_h_max 14
_diffrn_reflns_limit_h_min -14
_diffrn_reflns_limit_k_max 23
_diffrn_reflns_limit_k_min -23
_diffrn_reflns_limit_l_max 11
_diffrn_reflns_limit_l_min -10
_diffrn_reflns_number 9912
_diffrn_reflns_point_group_measured_fraction_full 0.999
_diffrn_reflns_point_group_measured_fraction_max 0.987
_diffrn_reflns_theta_full 67.684
_diffrn_reflns_theta_max 73.911
_diffrn_reflns_theta_min 4.488
_exptl_absorpt_coefficient_mu 2.400
_exptl_crystal_colour colourless
_exptl_crystal_density_diffrn 1.090
_exptl_crystal_description block
_exptl_crystal_F_000 656
_exptl_crystal_size_max 0.2
_exptl_crystal_size_mid 0.15
_exptl_crystal_size_min 0.1
_refine_diff_density_max 0.267
_refine_diff_density_min -0.390
_refine_diff_density_rms 0.047
_refine_ls_extinction_coef .
_refine_ls_extinction_method none
_refine_ls_goodness_of_fit_ref 1.079
_refine_ls_hydrogen_treatment constr
_refine_ls_matrix_type full
_refine_ls_number_parameters 95
_refine_ls_number_reflns 2083
_refine_ls_number_restraints 0
_refine_ls_restrained_S_all 1.079
_refine_ls_R_factor_all 0.0284
_refine_ls_R_factor_gt 0.0255
_refine_ls_shift/su_max 0.000
_refine_ls_shift/su_mean 0.000
_refine_ls_structure_factor_coef Fsqd
_refine_ls_weighting_details
;
 w=1/[\s^2^(Fo^2^)+(0.0445P)^2^+0.9935P]
 where P=(Fo^2^+2Fc^2^)/3
;
_refine_ls_weighting_scheme calc
_refine_ls_wR_factor_gt 0.0748
_refine_ls_wR_factor_ref 0.0769
_reflns_Friedel_coverage 0.000
_reflns_Friedel_fraction_full .
_reflns_Friedel_fraction_max .
_reflns_number_gt 1888
_reflns_number_total 2083
_reflns_threshold_expression 'I > 2\s(I)'
_cod_data_source_file c5ta10765b2.cif
_cod_data_source_block FJU-31-Bu
_cod_original_cell_volume 2012.46(11)
_cod_database_code 7227282
_shelxl_version_number 2013-2
_shelx_space_group_comment
;
The symmetry employed for this shelxl refinement is uniquely defined
by the following loop, which should always be used as a source of
symmetry information in preference to the above space-group names.
They are only intended as comments.
;
_olex2_refinement_description
;
1. Fixed Uiso
 At 1.2 times of:
  All C(H) groups
2.a Aromatic/amide H refined with riding coordinates:
 C6(H6), C5(H5), C1(H1), C2(H2)
;
_olex2_submission_special_instructions 'No special instructions were received'

loop_
_space_group_symop_operation_xyz
'x, y, z'
'-x, y, -z'
'x+1/2, y+1/2, z'
'-x+1/2, y+1/2, -z'
'-x, -y, -z'
'x, -y, z'
'-x+1/2, -y+1/2, -z'
'x+1/2, -y+1/2, z'

loop_
_atom_site_label
_atom_site_type_symbol
_atom_site_fract_x
_atom_site_fract_y
_atom_site_fract_z
_atom_site_U_iso_or_equiv
_atom_site_adp_type
_atom_site_occupancy
_atom_site_site_symmetry_order
_atom_site_calc_flag
_atom_site_refinement_flags_posn
_atom_site_refinement_flags_adp
_atom_site_refinement_flags_occupancy
_atom_site_disorder_assembly
_atom_site_disorder_group
Zn1 Zn 0.5000 0.0000 0.0000 0.02928(12) Uani 1 4 d S T P . .
Zn2 Zn 0.38367(3) 0.0000 0.31148(3) 0.03225(11) Uani 1 2 d S T P . .
O2 O 0.31199(14) 0.08656(8) 0.21823(18) 0.0545(4) Uani 1 1 d . . . . .
O1 O 0.39177(18) 0.07976(9) 0.03411(19) 0.0735(6) Uani 1 1 d . . . . .
N2 N 0.55573(16) 0.0000 0.3467(2) 0.0327(4) Uani 1 2 d S T P . .
N1 N 0.6392(2) 0.0000 0.4810(2) 0.0458(5) Uani 1 2 d S T P . .
N3 N 0.6001(2) 0.0000 0.2333(2) 0.0450(5) Uani 1 2 d S T P . .
C6 C 0.3155(3) 0.21344(13) -0.0715(3) 0.0655(7) Uani 1 1 d . . . . .
H6 H 0.3598 0.1890 -0.1203 0.079 Uiso 1 1 calc R . . . .
C5 C 0.2248(2) 0.21986(13) 0.1212(3) 0.0656(7) Uani 1 1 d . . . . .
H5 H 0.2075 0.1998 0.2035 0.079 Uiso 1 1 calc R . . . .
C4 C 0.29029(19) 0.18292(11) 0.0499(2) 0.0465(4) Uani 1 1 d . . . . .
C3 C 0.33518(18) 0.11054(10) 0.1033(2) 0.0456(4) Uani 1 1 d . . . . .
C1 C 0.7392(3) 0.0000 0.4516(4) 0.0952(18) Uani 1 2 d S T P . .
H1 H 0.8128 0.0000 0.5244 0.114 Uiso 1 2 calc RS T P . .
C2 C 0.7155(3) 0.0000 0.2979(4) 0.0959(18) Uani 1 2 d S T P . .
H2 H 0.7697 0.0000 0.2462 0.115 Uiso 1 2 calc RS T P . .

loop_
_atom_site_aniso_label
_atom_site_aniso_U_11
_atom_site_aniso_U_22
_atom_site_aniso_U_33
_atom_site_aniso_U_23
_atom_site_aniso_U_13
_atom_site_aniso_U_12
Zn1 0.0481(2) 0.0227(2) 0.0212(2) 0.000 0.01706(17) 0.000
Zn2 0.04567(19) 0.03158(18) 0.02222(17) 0.000 0.01473(13) 0.000
O2 0.0746(9) 0.0439(7) 0.0506(8) 0.0139(6) 0.0278(7) 0.0195(7)
O1 0.1166(14) 0.0625(10) 0.0514(9) 0.0125(8) 0.0409(10) 0.0540(10)
N2 0.0431(11) 0.0367(11) 0.0215(9) 0.000 0.0150(8) 0.000
N1 0.0444(11) 0.0702(15) 0.0240(10) 0.000 0.0127(9) 0.000
N3 0.0486(12) 0.0662(15) 0.0256(10) 0.000 0.0193(9) 0.000
C6 0.1026(18) 0.0544(12) 0.0588(13) 0.0175(10) 0.0528(13) 0.0410(12)
C5 0.1060(19) 0.0553(13) 0.0553(13) 0.0229(10) 0.0534(14) 0.0367(13)
C4 0.0672(12) 0.0406(9) 0.0357(9) 0.0070(7) 0.0222(9) 0.0204(9)
C3 0.0623(11) 0.0406(10) 0.0320(9) 0.0014(7) 0.0124(8) 0.0154(8)
C1 0.0416(16) 0.212(6) 0.0345(16) 0.000 0.0155(13) 0.000
C2 0.0462(17) 0.214(6) 0.0343(16) 0.000 0.0217(14) 0.000

loop_
_atom_type_symbol
_atom_type_description
_atom_type_scat_dispersion_real
_atom_type_scat_dispersion_imag
_atom_type_scat_source
C C 0.0181 0.0091 'International Tables Vol C Tables 4.2.6.8 and 6.1.1.4'
H H 0.0000 0.0000 'International Tables Vol C Tables 4.2.6.8 and 6.1.1.4'
N N 0.0311 0.0180 'International Tables Vol C Tables 4.2.6.8 and 6.1.1.4'
O O 0.0492 0.0322 'International Tables Vol C Tables 4.2.6.8 and 6.1.1.4'
Zn Zn -1.5491 0.6778 'International Tables Vol C Tables 4.2.6.8 and 6.1.1.4'

loop_
_geom_angle_atom_site_label_1
_geom_angle_atom_site_label_2
_geom_angle_atom_site_label_3
_geom_angle
_geom_angle_site_symmetry_1
_geom_angle_site_symmetry_3
O1 Zn1 O1 180.00(10) 6 2_655
O1 Zn1 O1 92.50(12) 6 .
O1 Zn1 O1 87.50(12) 2_655 .
O1 Zn1 O1 92.50(12) 2_655 5_655
O1 Zn1 O1 87.50(12) 6 5_655
O1 Zn1 O1 180.0 5_655 .
O1 Zn1 N3 88.11(6) 2_655 .
O1 Zn1 N3 88.11(6) 6 5_655
O1 Zn1 N3 91.89(6) 6 .
O1 Zn1 N3 88.12(6) 5_655 .
O1 Zn1 N3 88.11(6) . 5_655
O1 Zn1 N3 91.89(6) 5_655 5_655
O1 Zn1 N3 91.89(6) . .
O1 Zn1 N3 91.89(6) 2_655 5_655
N3 Zn1 N3 180.00(7) . 5_655
O2 Zn2 O2 117.00(10) . 6
O2 Zn2 N2 111.70(5) 6 .
O2 Zn2 N2 111.70(5) . .
O2 Zn2 N1 103.91(5) . 5_656
O2 Zn2 N1 103.91(6) 6 5_656
N2 Zn2 N1 107.57(8) . 5_656
C3 O2 Zn2 119.23(13) . .
C3 O1 Zn1 155.13(15) . .
N1 N2 Zn2 126.59(15) . .
N3 N2 Zn2 122.87(15) . .
N3 N2 N1 110.54(19) . .
N2 N1 Zn2 125.83(17) . 5_656
N2 N1 C1 106.7(2) . .
C1 N1 Zn2 127.5(2) . 5_656
N2 N3 Zn1 123.83(17) . .
N2 N3 C2 106.7(2) . .
C2 N3 Zn1 129.43(19) . .
C4 C6 C5 120.4(2) . 7
C4 C5 C6 120.5(2) . 7
C6 C4 C5 119.11(19) . .
C6 C4 C3 119.85(17) . .
C5 C4 C3 121.03(18) . .
O2 C3 C4 116.60(17) . .
O1 C3 O2 125.22(18) . .
O1 C3 C4 118.17(18) . .
N1 C1 C2 108.3(3) . .
N3 C2 C1 107.7(3) . .

loop_
_geom_bond_atom_site_label_1
_geom_bond_atom_site_label_2
_geom_bond_distance
_geom_bond_site_symmetry_2
Zn1 O1 2.0962(14) 6
Zn1 O1 2.0962(14) 2_655
Zn1 O1 2.0962(14) 5_655
Zn1 O1 2.0962(14) .
Zn1 N3 2.099(2) .
Zn1 N3 2.099(2) 5_655
Zn2 O2 1.9274(13) .
Zn2 O2 1.9275(13) 6
Zn2 N2 2.0138(19) .
Zn2 N1 2.016(2) 5_656
O2 C3 1.263(3) .
O1 C3 1.227(2) .
N2 N1 1.323(3) .
N2 N3 1.320(3) .
N1 Zn2 2.016(2) 5_656
N1 C1 1.329(4) .
N3 C2 1.337(4) .
C6 C5 1.381(3) 7
C6 C4 1.377(3) .
C5 C6 1.381(3) 7
C5 C4 1.377(3) .
C4 C3 1.502(3) .
C1 C2 1.348(5) .

loop_
_geom_torsion_atom_site_label_1
_geom_torsion_atom_site_label_2
_geom_torsion_atom_site_label_3
_geom_torsion_atom_site_label_4
_geom_torsion
_geom_torsion_site_symmetry_1
_geom_torsion_site_symmetry_2
_geom_torsion_site_symmetry_3
_geom_torsion_site_symmetry_4
Zn1 O1 C3 O2 -10.5(6) . . . .
Zn1 O1 C3 C4 168.8(3) . . . .
Zn1 N3 C2 C1 180.000(1) . . . .
Zn2 O2 C3 O1 7.7(3) . . . .
Zn2 O2 C3 C4 -171.59(14) . . . .
Zn2 N2 N1 Zn2 0.000(0) . . . 5_656
Zn2 N2 N1 C1 180.000(1) . . . .
Zn2 N2 N3 Zn1 0.000(0) . . . .
Zn2 N2 N3 C2 180.000(0) . . . .
Zn2 N1 C1 C2 180.000(0) 5_656 . . .
N2 N1 C1 C2 0.000(1) . . . .
N2 N3 C2 C1 0.000(1) . . . .
N1 N2 N3 Zn1 180.000(0) . . . .
N1 N2 N3 C2 0.000(0) . . . .
N1 C1 C2 N3 0.000(0) . . . .
N3 N2 N1 Zn2 180.000(0) . . . 5_656
N3 N2 N1 C1 0.000(0) . . . .
C6 C5 C4 C6 0.2(5) 7 . . .
C6 C5 C4 C3 179.6(3) 7 . . .
C6 C4 C3 O2 177.8(2) . . . .
C6 C4 C3 O1 -1.5(4) . . . .
C5 C6 C4 C5 -0.2(5) 7 . . .
C5 C6 C4 C3 -179.7(3) 7 . . .
C5 C4 C3 O2 -1.6(3) . . . .
C5 C4 C3 O1 179.0(2) . . . .
